data_2233431
loop_
_publ_author_name
'Wang, Peng-Peng'
'Lin, Qiu-Yue'
'Zhang, Fan'

_publ_section_title
;
 4-(3,5-Dioxo-10-oxa-4-azatricyclo[5.2.1.0^2,6^]decan-4-yl)-10-oxa-4-azatricyclo[5.2.1.0^2,6^]decane-3,5-dione
;
_journal_coeditor_code FF2050
_journal_issue 2
_journal_name_full 'Acta Crystallographica Section E'
_journal_page_first o381
_journal_paper_doi 10.1107/S1600536812000542
_journal_volume 68
_journal_year 2012
_chemical_formula_iupac 'C16 H16 N2 O6'
_chemical_formula_moiety 'C16 H16 N2 O6'
_chemical_formula_sum 'C16 H16 N2 O6'
_chemical_formula_weight 332.31
_chemical_name_systematic
;
4-(3,5-Dioxo-10-oxa-4-azatricyclo[5.2.1.0^2,6^]decan-4-yl)-10-oxa-4-
azatricyclo[5.2.1.0^2,6^]decane-3,5-dione
;
_space_group_IT_number 61
_symmetry_cell_setting orthorhombic
_symmetry_space_group_name_Hall '-P 2ac 2ab'
_symmetry_space_group_name_H-M 'P b c a'
_atom_sites_solution_hydrogens geom
_atom_sites_solution_primary direct
_atom_sites_solution_secondary difmap
_audit_creation_method SHELXL-97
_cell_angle_alpha 90.00
_cell_angle_beta 90.00
_cell_angle_gamma 90.00
_cell_formula_units_Z 8
_cell_length_a 10.2342(6)
_cell_length_b 10.5673(6)
_cell_length_c 27.3485(17)
_cell_measurement_reflns_used 2007
_cell_measurement_temperature 296(2)
_cell_measurement_theta_max 27.61
_cell_measurement_theta_min 1.49
_cell_volume 2957.7(3)
_computing_cell_refinement 'SAINT (Bruker, 2004)'
_computing_data_collection 'SMART (Bruker, 2004)'
_computing_data_reduction 'SAINT (Bruker, 2004)'
_computing_molecular_graphics 'SHELXTL (Sheldrick, 2008)'
_computing_publication_material 'SHELXTL (Sheldrick, 2008)'
_computing_structure_refinement 'SHELXTL (Sheldrick, 2008)'
_computing_structure_solution 'SHELXTL (Sheldrick, 2008)'
_diffrn_ambient_temperature 296(2)
_diffrn_measured_fraction_theta_full 0.996
_diffrn_measured_fraction_theta_max 0.996
_diffrn_measurement_device_type 'Bruker P4'
_diffrn_measurement_method '\w scans'
_diffrn_radiation_monochromator graphite
_diffrn_radiation_source 'fine-focus sealed tube'
_diffrn_radiation_type MoK\a
_diffrn_radiation_wavelength 0.71073
_diffrn_reflns_av_R_equivalents 0.1625
_diffrn_reflns_av_sigmaI/netI 0.0782
_diffrn_reflns_limit_h_max 13
_diffrn_reflns_limit_h_min -13
_diffrn_reflns_limit_k_max 13
_diffrn_reflns_limit_k_min -13
_diffrn_reflns_limit_l_max 35
_diffrn_reflns_limit_l_min -35
_diffrn_reflns_number 43071
_diffrn_reflns_theta_full 27.61
_diffrn_reflns_theta_max 27.61
_diffrn_reflns_theta_min 1.49
_diffrn_standards_decay_% 0
_diffrn_standards_number 0
_exptl_absorpt_coefficient_mu 0.116
_exptl_absorpt_correction_T_max .991
_exptl_absorpt_correction_T_min .987
_exptl_absorpt_correction_type multi-scan
_exptl_absorpt_process_details '(SADABS; Sheldrick, 1996)'
_exptl_crystal_colour colourless
_exptl_crystal_density_diffrn 1.493
_exptl_crystal_density_method 'not measured'
_exptl_crystal_description block
_exptl_crystal_F_000 1392
_exptl_crystal_size_max .135
_exptl_crystal_size_mid .094
_exptl_crystal_size_min .081
_refine_diff_density_max 0.235
_refine_diff_density_min -0.211
_refine_ls_extinction_method none
_refine_ls_goodness_of_fit_ref 1.069
_refine_ls_hydrogen_treatment constr
_refine_ls_matrix_type full
_refine_ls_number_parameters 217
_refine_ls_number_reflns 3423
_refine_ls_number_restraints 0
_refine_ls_restrained_S_all 1.069
_refine_ls_R_factor_gt 0.0825
_refine_ls_shift/su_max 0.002
_refine_ls_shift/su_mean 0.000
_refine_ls_structure_factor_coef Fsqd
_refine_ls_weighting_details 'calc w=1/[\s^2^(Fo^2^)+(0.0862P)^2^+1.8201P] where P=(Fo^2^+2Fc^2^)/3'
_refine_ls_weighting_scheme calc
_refine_ls_wR_factor_gt 0.1879
_refine_ls_wR_factor_ref 0.2240
_reflns_number_gt 1581
_reflns_number_total 3423
_reflns_threshold_expression I>2sigma(I)
_cod_data_source_file ff2050.cif
_cod_data_source_block I
_cod_database_code 2233431
_cod_database_fobs_code 2233431

loop_
_symmetry_equiv_pos_as_xyz
'x, y, z'
'-x+1/2, -y, z+1/2'
'x+1/2, -y+1/2, -z'
'-x, y+1/2, -z+1/2'
'-x, -y, -z'
'x-1/2, y, -z-1/2'
'-x-1/2, y-1/2, z'
'x, -y-1/2, z-1/2'

loop_
_atom_site_type_symbol
_atom_site_label
_atom_site_fract_x
_atom_site_fract_y
_atom_site_fract_z
_atom_site_U_iso_or_equiv
_atom_site_adp_type
_atom_site_calc_flag
_atom_site_refinement_flags
_atom_site_occupancy
_atom_site_symmetry_multiplicity
O O4 0.4418(3) -0.1479(3) 0.03560(11) 0.0595(8) Uani d . 1 1
O O1 0.5405(3) 0.4020(3) 0.13629(11) 0.0643(9) Uani d . 1 1
N N1 0.5287(3) 0.0942(3) 0.15182(13) 0.0517(9) Uani d . 1 1
O O2 0.3401(3) 0.1174(3) 0.10792(12) 0.0658(9) Uani d . 1 1
O O3 0.7107(3) 0.1261(3) 0.19883(14) 0.0784(11) Uani d . 1 1
O O5 0.6972(3) 0.0800(3) 0.07064(12) 0.0701(10) Uani d . 1 1
C C16 0.5130(4) -0.1318(4) 0.14002(15) 0.0484(10) Uani d . 1 1
C C11 0.6499(4) -0.1471(3) 0.06726(14) 0.0486(10) Uani d . 1 1
H H11A 0.7384 -0.1821 0.0654 0.058 Uiso calc R 1 1
N N2 0.5691(3) -0.0145(3) 0.12856(13) 0.0496(9) Uani d . 1 1
C C12 0.5594(4) -0.2230(3) 0.10115(14) 0.0446(10) Uani d . 1 1
H H12A 0.6021 -0.2979 0.1149 0.054 Uiso calc R 1 1
O O6 0.4401(3) -0.1492(3) 0.17385(11) 0.0654(9) Uani d . 1 1
C C7 0.4108(4) 0.1543(4) 0.13968(16) 0.0498(10) Uani d . 1 1
C C1 0.5826(4) 0.3963(4) 0.18576(17) 0.0557(12) Uani d . 1 1
H H1A 0.6776 0.4021 0.1896 0.067 Uiso calc R 1 1
C C8 0.6043(4) 0.1584(4) 0.18598(16) 0.0502(11) Uani d . 1 1
C C10 0.4465(4) -0.2567(4) 0.06668(16) 0.0542(11) Uani d . 1 1
H H10A 0.3640 -0.2742 0.0836 0.065 Uiso calc R 1 1
C C15 0.6466(4) -0.0144(4) 0.08651(16) 0.0510(11) Uani d . 1 1
C C3 0.5256(4) 0.2710(4) 0.20309(16) 0.0491(10) Uani d . 1 1
H H3A 0.5105 0.2698 0.2385 0.059 Uiso calc R 1 1
C C2 0.4016(5) 0.3919(4) 0.14670(18) 0.0622(13) Uani d . 1 1
H H2A 0.3459 0.3956 0.1176 0.075 Uiso calc R 1 1
C C14 0.4899(5) -0.3623(4) 0.03254(17) 0.0622(12) Uani d . 1 1
H H14A 0.4165 -0.3986 0.0150 0.075 Uiso calc R 1 1
H H14B 0.5357 -0.4286 0.0501 0.075 Uiso calc R 1 1
C C9 0.5756(4) -0.1560(4) 0.01894(16) 0.0545(11) Uani d . 1 1
H H9A 0.5995 -0.0901 -0.0046 0.065 Uiso calc R 1 1
C C13 0.5819(5) -0.2898(4) -0.00196(16) 0.0623(13) Uani d . 1 1
H H13A 0.6700 -0.3235 -0.0007 0.075 Uiso calc R 1 1
H H13B 0.5507 -0.2923 -0.0354 0.075 Uiso calc R 1 1
C C4 0.3968(4) 0.2652(4) 0.17362(16) 0.0500(11) Uani d . 1 1
H H4A 0.3199 0.2579 0.1948 0.060 Uiso calc R 1 1
C C6 0.3774(5) 0.4990(4) 0.18326(18) 0.0640(13) Uani d . 1 1
H H6A 0.3051 0.4795 0.2049 0.077 Uiso calc R 1 1
H H6B 0.3602 0.5785 0.1667 0.077 Uiso calc R 1 1
C C5 0.5080(5) 0.5027(4) 0.21108(18) 0.0626(13) Uani d . 1 1
H H5A 0.5517 0.5835 0.2071 0.075 Uiso calc R 1 1
H H5B 0.4961 0.4856 0.2456 0.075 Uiso calc R 1 1

loop_
_atom_site_aniso_label
_atom_site_aniso_U_11
_atom_site_aniso_U_22
_atom_site_aniso_U_33
_atom_site_aniso_U_12
_atom_site_aniso_U_13
_atom_site_aniso_U_23
O4 0.057(2) 0.0543(18) 0.0669(19) 0.0109(15) -0.0062(16) -0.0045(15)
O1 0.080(3) 0.0474(17) 0.065(2) -0.0046(15) 0.0149(18) 0.0010(15)
N1 0.056(2) 0.0350(18) 0.064(2) 0.0030(16) -0.0021(18) -0.0112(16)
O2 0.058(2) 0.0620(19) 0.077(2) 0.0033(16) -0.0110(18) -0.0143(17)
O3 0.066(2) 0.061(2) 0.108(3) 0.0160(17) -0.025(2) -0.0178(19)
O5 0.074(2) 0.0484(17) 0.088(2) -0.0161(16) 0.0124(18) 0.0048(17)
C16 0.057(3) 0.041(2) 0.046(2) 0.004(2) 0.002(2) 0.001(2)
C11 0.057(3) 0.036(2) 0.053(2) 0.0058(19) 0.004(2) 0.0009(18)
N2 0.056(2) 0.0322(17) 0.060(2) 0.0004(16) 0.0071(19) -0.0058(16)
C12 0.050(3) 0.0285(19) 0.055(2) 0.0028(18) 0.000(2) 0.0018(17)
O6 0.085(2) 0.0537(18) 0.0576(18) -0.0048(17) 0.0187(18) -0.0052(15)
C7 0.047(3) 0.042(2) 0.061(3) -0.003(2) 0.001(2) 0.001(2)
C1 0.051(3) 0.039(2) 0.078(3) -0.0008(19) -0.002(2) -0.003(2)
C8 0.046(3) 0.039(2) 0.065(3) 0.001(2) -0.005(2) 0.000(2)
C10 0.056(3) 0.045(2) 0.062(3) -0.005(2) 0.005(2) -0.003(2)
C15 0.047(3) 0.043(2) 0.063(3) -0.001(2) -0.002(2) 0.003(2)
C3 0.057(3) 0.037(2) 0.054(2) -0.0003(19) -0.001(2) -0.0046(19)
C2 0.070(3) 0.046(2) 0.070(3) 0.006(2) -0.010(3) 0.002(2)
C14 0.079(3) 0.042(2) 0.065(3) 0.000(2) -0.003(3) -0.012(2)
C9 0.062(3) 0.048(2) 0.053(2) 0.007(2) 0.002(2) 0.005(2)
C13 0.075(3) 0.060(3) 0.052(3) 0.013(2) 0.000(2) -0.009(2)
C4 0.042(2) 0.043(2) 0.065(3) 0.0022(19) 0.001(2) -0.002(2)
C6 0.064(3) 0.041(2) 0.087(3) 0.010(2) -0.005(3) -0.004(2)
C5 0.075(3) 0.038(2) 0.075(3) 0.001(2) 0.001(3) -0.011(2)

loop_
_atom_type_symbol
_atom_type_description
_atom_type_scat_dispersion_real
_atom_type_scat_dispersion_imag
_atom_type_scat_source
C C 0.0033 0.0016 'International Tables Vol C Tables 4.2.6.8 and 6.1.1.4'
H H 0.0000 0.0000 'International Tables Vol C Tables 4.2.6.8 and 6.1.1.4'
N N 0.0061 0.0033 'International Tables Vol C Tables 4.2.6.8 and 6.1.1.4'
O O 0.0106 0.0060 'International Tables Vol C Tables 4.2.6.8 and 6.1.1.4'

loop_
_geom_angle_atom_site_label_1
_geom_angle_atom_site_label_2
_geom_angle_atom_site_label_3
_geom_angle
C10 O4 C9 96.2(3)
C1 O1 C2 96.2(3)
N2 N1 C8 123.4(3)
N2 N1 C7 121.8(3)
C8 N1 C7 114.6(3)
O6 C16 N2 124.1(4)
O6 C16 C12 129.7(4)
N2 C16 C12 106.1(3)
C15 C11 C9 110.5(3)
C15 C11 C12 105.3(3)
C9 C11 C12 101.0(3)
C15 C11 H11A 113.1
C9 C11 H11A 113.1
C12 C11 H11A 113.1
N1 N2 C15 123.4(3)
N1 N2 C16 120.8(3)
C15 N2 C16 114.6(3)
C16 C12 C10 110.1(3)
C16 C12 C11 106.3(3)
C10 C12 C11 101.8(3)
C16 C12 H12A 112.6
C10 C12 H12A 112.6
C11 C12 H12A 112.6
O2 C7 N1 123.0(4)
O2 C7 C4 130.2(4)
N1 C7 C4 106.8(4)
O1 C1 C3 102.5(3)
O1 C1 C5 104.4(4)
C3 C1 C5 107.9(4)
O1 C1 H1A 113.7
C3 C1 H1A 113.7
C5 C1 H1A 113.7
O3 C8 N1 124.5(4)
O3 C8 C3 128.3(4)
N1 C8 C3 107.2(4)
O4 C10 C14 103.6(3)
O4 C10 C12 101.7(3)
C14 C10 C12 109.1(4)
O4 C10 H10A 113.8
C14 C10 H10A 113.8
C12 C10 H10A 113.8
O5 C15 N2 122.7(4)
O5 C15 C11 129.7(4)
N2 C15 C11 107.5(3)
C8 C3 C1 112.6(4)
C8 C3 C4 105.2(3)
C1 C3 C4 101.5(3)
C8 C3 H3A 112.3
C1 C3 H3A 112.3
C4 C3 H3A 112.3
O1 C2 C4 101.0(3)
O1 C2 C6 103.4(4)
C4 C2 C6 109.1(4)
O1 C2 H2A 114.0
C4 C2 H2A 114.0
C6 C2 H2A 114.0
C10 C14 C13 101.0(3)
C10 C14 H14A 111.6
C13 C14 H14A 111.6
C10 C14 H14B 111.6
C13 C14 H14B 111.6
H14A C14 H14B 109.4
O4 C9 C13 102.3(3)
O4 C9 C11 101.2(3)
C13 C9 C11 111.1(3)
O4 C9 H9A 113.7
C13 C9 H9A 113.7
C11 C9 H9A 113.7
C9 C13 C14 101.9(3)
C9 C13 H13A 111.4
C14 C13 H13A 111.4
C9 C13 H13B 111.4
C14 C13 H13B 111.4
H13A C13 H13B 109.3
C7 C4 C2 112.5(4)
C7 C4 C3 105.7(3)
C2 C4 C3 100.9(3)
C7 C4 H4A 112.3
C2 C4 H4A 112.3
C3 C4 H4A 112.3
C2 C6 C5 101.6(4)
C2 C6 H6A 111.4
C5 C6 H6A 111.4
C2 C6 H6B 111.4
C5 C6 H6B 111.4
H6A C6 H6B 109.3
C1 C5 C6 101.1(4)
C1 C5 H5A 111.6
C6 C5 H5A 111.6
C1 C5 H5B 111.6
C6 C5 H5B 111.6
H5A C5 H5B 109.4

loop_
_geom_bond_atom_site_label_1
_geom_bond_atom_site_label_2
_geom_bond_distance
O4 C10 1.431(5)
O4 C9 1.446(5)
O1 C1 1.421(5)
O1 C2 1.454(6)
N1 N2 1.376(4)
N1 C8 1.390(5)
N1 C7 1.404(5)
O2 C7 1.196(5)
O3 C8 1.194(5)
O5 C15 1.205(5)
C16 O6 1.203(5)
C16 N2 1.402(5)
C16 C12 1.511(5)
C11 C15 1.498(6)
C11 C9 1.527(6)
C11 C12 1.536(5)
C11 H11A 0.9800
N2 C15 1.397(5)
C12 C10 1.533(6)
C12 H12A 0.9800
C7 C4 1.502(6)
C1 C3 1.523(6)
C1 C5 1.525(6)
C1 H1A 0.9800
C8 C3 1.511(6)
C10 C14 1.520(6)
C10 H10A 0.9800
C3 C4 1.547(6)
C3 H3A 0.9800
C2 C4 1.529(6)
C2 C6 1.530(6)
C2 H2A 0.9800
C14 C13 1.537(6)
C14 H14A 0.9700
C14 H14B 0.9700
C9 C13 1.526(6)
C9 H9A 0.9800
C13 H13A 0.9700
C13 H13B 0.9700
C4 H4A 0.9800
C6 C5 1.539(7)
C6 H6A 0.9700
C6 H6B 0.9700
C5 H5A 0.9700
C5 H5B 0.9700

loop_
_cod_related_entry_id
_cod_related_entry_database
_cod_related_entry_code
1 ChemSpider 268317
